data_7127199
loop_
_publ_author_name
'Zhao, Peng'
'Yu, Xiao-Xiao'
'Zhou, You'
'Huang, Chun'
'Wu, Yan-Dong'
'Zhu, Yan-Ping'
'Wu, An-Xin'

_publ_section_title
;
 Arylacetylenes as two-carbon synthons: synthesis of eight-membered rings
 via C[triple bond, length as m-dash]C bond cleavage.
;
_journal_issue 83
_journal_name_full 'Chemical communications (Cambridge, England)'
_journal_page_first 12554
_journal_page_last 12557
_journal_paper_doi 10.1039/d0cc05363e
_journal_volume 56
_journal_year 2020
_chemical_formula_moiety 'C22 H18 N2 O'
_chemical_formula_sum 'C22 H18 N2 O'
_chemical_formula_weight 326.38
_space_group_crystal_system monoclinic
_space_group_IT_number 15
_space_group_name_Hall '-C 2yc'
_space_group_name_H-M_alt 'C 1 2/c 1'
_atom_sites_solution_hydrogens geom
_atom_sites_solution_primary direct
_audit_creation_date 2019-12-19
_audit_creation_method
; 
Olex2 1.2 
(compiled 2018.05.29 svn.r3508 for OlexSys, GUI svn.r5506) 
;
_audit_update_record
;
2020-08-05 deposited with the CCDC.	2020-09-07 downloaded from the CCDC.
;
_cell_angle_alpha 90
_cell_angle_beta 99.361(3)
_cell_angle_gamma 90
_cell_formula_units_Z 8
_cell_length_a 13.602(3)
_cell_length_b 13.685(3)
_cell_length_c 19.401(4)
_cell_measurement_reflns_used 6724
_cell_measurement_temperature 293(2)
_cell_measurement_theta_max 31.22
_cell_measurement_theta_min 2.26
_cell_volume 3563.3(13)
_computing_cell_refinement 'SAINT v7.68A (Bruker, 2009)'
_computing_data_collection 'Bruker APEX2'
_computing_data_reduction 'SAINT v7.68A (Bruker, 2009)'
_computing_molecular_graphics 'Olex2 (Dolomanov et al., 2009)'
_computing_publication_material 'Olex2 (Dolomanov et al., 2009)'
_computing_structure_refinement 'XL (Sheldrick, 2008)'
_computing_structure_solution 'ShelXS (Sheldrick, 2008)'
_diffrn_ambient_temperature 293(2)
_diffrn_measured_fraction_theta_full 0.998
_diffrn_measured_fraction_theta_max 0.998
_diffrn_measurement_device_type 'Bruker APEX-II CCD'
_diffrn_measurement_method '\f and \w scans'
_diffrn_radiation_monochromator graphite
_diffrn_radiation_type MoK\a
_diffrn_radiation_wavelength 0.71073
_diffrn_reflns_av_R_equivalents 0.0399
_diffrn_reflns_av_unetI/netI 0.0343
_diffrn_reflns_Laue_measured_fraction_full 0.998
_diffrn_reflns_Laue_measured_fraction_max 0.998
_diffrn_reflns_limit_h_max 16
_diffrn_reflns_limit_h_min -15
_diffrn_reflns_limit_k_max 16
_diffrn_reflns_limit_k_min -16
_diffrn_reflns_limit_l_max 22
_diffrn_reflns_limit_l_min -23
_diffrn_reflns_number 12571
_diffrn_reflns_point_group_measured_fraction_full 0.998
_diffrn_reflns_point_group_measured_fraction_max 0.998
_diffrn_reflns_theta_full 25.242
_diffrn_reflns_theta_max 25.500
_diffrn_reflns_theta_min 2.125
_diffrn_standards_number 0
_exptl_absorpt_coefficient_mu 0.075
_exptl_absorpt_correction_T_max 0.7463
_exptl_absorpt_correction_T_min 0.6687
_exptl_absorpt_correction_type multi-scan
_exptl_absorpt_process_details 'SADABS-2008/1 (Bruker,2008)'
_exptl_crystal_colour colourless
_exptl_crystal_colour_primary colourless
_exptl_crystal_density_diffrn 1.217
_exptl_crystal_description block
_exptl_crystal_F_000 1376
_exptl_crystal_size_max 0.2
_exptl_crystal_size_mid 0.2
_exptl_crystal_size_min 0.15
_refine_diff_density_max 0.259
_refine_diff_density_min -0.189
_refine_diff_density_rms 0.042
_refine_ls_extinction_coef 0.0103(10)
_refine_ls_extinction_expression Fc^*^=kFc[1+0.001xFc^2^\l^3^/sin(2\q)]^-1/4^
_refine_ls_extinction_method 'SHELXL-2014/7 (Sheldrick 2014'
_refine_ls_goodness_of_fit_ref 1.057
_refine_ls_hydrogen_treatment constr
_refine_ls_matrix_type full
_refine_ls_number_parameters 229
_refine_ls_number_reflns 3323
_refine_ls_number_restraints 0
_refine_ls_restrained_S_all 1.057
_refine_ls_R_factor_all 0.0592
_refine_ls_R_factor_gt 0.0486
_refine_ls_shift/su_max 0.000
_refine_ls_shift/su_mean 0.000
_refine_ls_structure_factor_coef Fsqd
_refine_ls_weighting_details 'w=1/[\s^2^(Fo^2^)+(0.0825P)^2^+2.1671P] where P=(Fo^2^+2Fc^2^)/3'
_refine_ls_weighting_scheme calc
_refine_ls_wR_factor_gt 0.1408
_refine_ls_wR_factor_ref 0.1557
_reflns_Friedel_coverage 0.000
_reflns_number_gt 2732
_reflns_number_total 3323
_reflns_threshold_expression 'I > 2\s(I)'
_cod_data_source_file d0cc05363e2.cif
_cod_data_source_block y
_cod_depositor_comments 'Adding full bibliography for 7127198--7127199.cif.'
_cod_original_cell_volume 3563.2(12)
_cod_database_code 7127199
_shelx_shelxl_version_number 2014/7
_shelx_space_group_comment
; 
The symmetry employed for this shelxl refinement is uniquely defined 
by the following loop, which should always be used as a source of 
symmetry information in preference to the above space-group names. 
They are only intended as comments. 
;
_shelx_estimated_absorpt_t_max 0.989
_shelx_estimated_absorpt_t_min 0.985
_olex2_refinement_description
; 
1. Fixed Uiso 
 At 1.2 times of: 
  All C(H) groups, All N(H) groups 
 At 1.5 times of: 
  All C(H,H,H) groups 
2.a Aromatic/amide H refined with riding coordinates: 
 C3(H3), C4(H4), C7(H7), C10(H10), C12(H12), C13(H13), C18(H18), C19(H19), 
 C20(H20), C21(H21), C22(H22), N1(H1) 
2.b Idealised Me refined as rotating group: 
 C1(H1A,H1B,H1C), C15(H15A,H15B,H15C) 
;
_olex2_submission_special_instructions 'No special instructions were received'

loop_
_space_group_symop_operation_xyz
'x, y, z'
'-x, y, -z+1/2'
'x+1/2, y+1/2, z'
'-x+1/2, y+1/2, -z+1/2'
'-x, -y, -z'
'x, -y, z-1/2'
'-x+1/2, -y+1/2, -z'
'x+1/2, -y+1/2, z-1/2'

loop_
_atom_site_label
_atom_site_type_symbol
_atom_site_fract_x
_atom_site_fract_y
_atom_site_fract_z
_atom_site_U_iso_or_equiv
_atom_site_adp_type
_atom_site_occupancy
_atom_site_site_symmetry_order
_atom_site_calc_flag
_atom_site_refinement_flags_posn
_atom_site_refinement_flags_adp
_atom_site_refinement_flags_occupancy
_atom_site_disorder_assembly
_atom_site_disorder_group
C1 C 0.64194(16) 0.54293(16) 0.30753(12) 0.0646(6) Uani 1 1 d . . . . .
H1A H 0.6585 0.4798 0.3276 0.097 Uiso 1 1 calc GR . . . .
H1B H 0.7003 0.5835 0.3140 0.097 Uiso 1 1 calc GR . . . .
H1C H 0.6174 0.5359 0.2585 0.097 Uiso 1 1 calc GR . . . .
C2 C 0.56287(13) 0.58943(12) 0.34284(9) 0.0454(4) Uani 1 1 d . . . . .
C3 C 0.50023(16) 0.53421(13) 0.37699(11) 0.0594(5) Uani 1 1 d . . . . .
H3 H 0.5093 0.4669 0.3804 0.071 Uiso 1 1 calc R . . . .
C4 C 0.42444(16) 0.57701(13) 0.40608(12) 0.0563(5) Uani 1 1 d . . . . .
H4 H 0.3825 0.5383 0.4280 0.068 Uiso 1 1 calc R . . . .
C5 C 0.41077(12) 0.67746(12) 0.40264(8) 0.0388(4) Uani 1 1 d . . . . .
C6 C 0.47585(11) 0.73498(11) 0.37236(8) 0.0346(4) Uani 1 1 d . . . . .
C7 C 0.55019(12) 0.68995(12) 0.34191(9) 0.0392(4) Uani 1 1 d . . . . .
H7 H 0.5925 0.7286 0.3203 0.047 Uiso 1 1 calc R . . . .
C8 C 0.25541(12) 0.77069(12) 0.39540(9) 0.0405(4) Uani 1 1 d . . . . .
C9 C 0.25483(12) 0.79100(13) 0.31923(9) 0.0432(4) Uani 1 1 d . . . . .
C10 C 0.17513(14) 0.75648(17) 0.27152(11) 0.0604(5) Uani 1 1 d . . . . .
H10 H 0.1290 0.7151 0.2870 0.072 Uiso 1 1 calc R . . . .
C11 C 0.16231(16) 0.7822(2) 0.20110(12) 0.0731(7) Uani 1 1 d . . . . .
C12 C 0.22919(18) 0.8469(2) 0.18043(11) 0.0737(7) Uani 1 1 d . . . . .
H12 H 0.2214 0.8661 0.1339 0.088 Uiso 1 1 calc R . . . .
C13 C 0.30704(15) 0.88361(16) 0.22686(10) 0.0580(5) Uani 1 1 d . . . . .
H13 H 0.3496 0.9291 0.2116 0.070 Uiso 1 1 calc R . . . .
C14 C 0.32363(12) 0.85409(12) 0.29647(9) 0.0424(4) Uani 1 1 d . . . . .
C15 C 0.0765(2) 0.7405(3) 0.15008(17) 0.1246(15) Uani 1 1 d . . . . .
H15A H 0.0741 0.6710 0.1560 0.187 Uiso 1 1 calc GR . . . .
H15B H 0.0858 0.7553 0.1032 0.187 Uiso 1 1 calc GR . . . .
H15C H 0.0151 0.7689 0.1587 0.187 Uiso 1 1 calc GR . . . .
C16 C 0.47147(12) 0.84456(11) 0.37634(8) 0.0374(4) Uani 1 1 d . . . . .
C17 C 0.55418(13) 0.89382(12) 0.42312(9) 0.0420(4) Uani 1 1 d . . . . .
C18 C 0.56394(16) 0.99521(13) 0.42074(11) 0.0584(5) Uani 1 1 d . . . . .
H18 H 0.5187 1.0318 0.3900 0.070 Uiso 1 1 calc R . . . .
C19 C 0.64103(19) 1.04148(17) 0.46423(13) 0.0736(7) Uani 1 1 d . . . . .
H19 H 0.6472 1.1090 0.4621 0.088 Uiso 1 1 calc R . . . .
C20 C 0.70787(18) 0.98944(18) 0.51004(13) 0.0713(7) Uani 1 1 d . . . . .
H20 H 0.7594 1.0213 0.5387 0.086 Uiso 1 1 calc R . . . .
C21 C 0.69859(17) 0.89030(18) 0.51352(12) 0.0681(6) Uani 1 1 d . . . . .
H21 H 0.7437 0.8546 0.5449 0.082 Uiso 1 1 calc R . . . .
C22 C 0.62190(14) 0.84248(14) 0.47022(10) 0.0536(5) Uani 1 1 d . . . . .
H22 H 0.6162 0.7749 0.4731 0.064 Uiso 1 1 calc R . . . .
N1 N 0.33162(11) 0.72125(10) 0.43185(7) 0.0430(4) Uani 1 1 d . . . . .
H1 H 0.3330 0.7155 0.4761 0.052 Uiso 1 1 calc R . . . .
N2 N 0.40314(11) 0.89729(10) 0.34179(8) 0.0435(4) Uani 1 1 d . . . . .
O1 O 0.18422(9) 0.79883(9) 0.42266(7) 0.0505(4) Uani 1 1 d . . . . .

loop_
_atom_site_aniso_label
_atom_site_aniso_U_11
_atom_site_aniso_U_22
_atom_site_aniso_U_33
_atom_site_aniso_U_23
_atom_site_aniso_U_13
_atom_site_aniso_U_12
C1 0.0628(12) 0.0635(12) 0.0692(13) -0.0152(10) 0.0160(10) 0.0223(10)
C2 0.0467(9) 0.0416(9) 0.0475(9) -0.0084(7) 0.0065(7) 0.0089(7)
C3 0.0731(13) 0.0300(8) 0.0780(14) -0.0013(8) 0.0206(11) 0.0078(8)
C4 0.0673(12) 0.0348(9) 0.0733(13) 0.0039(8) 0.0303(10) -0.0044(8)
C5 0.0408(9) 0.0351(8) 0.0426(9) -0.0020(6) 0.0128(7) -0.0005(6)
C6 0.0363(8) 0.0308(8) 0.0371(8) -0.0034(6) 0.0075(6) -0.0001(6)
C7 0.0375(8) 0.0400(8) 0.0420(9) -0.0045(7) 0.0117(7) 0.0001(6)
C8 0.0397(9) 0.0371(8) 0.0473(9) -0.0069(7) 0.0152(7) -0.0054(6)
C9 0.0409(9) 0.0468(9) 0.0438(9) -0.0068(7) 0.0126(7) 0.0082(7)
C10 0.0432(10) 0.0801(14) 0.0592(12) -0.0218(10) 0.0121(9) 0.0040(9)
C11 0.0503(12) 0.115(2) 0.0515(12) -0.0268(12) 0.0021(9) 0.0272(12)
C12 0.0670(14) 0.113(2) 0.0429(11) 0.0022(11) 0.0127(10) 0.0451(14)
C13 0.0605(12) 0.0683(12) 0.0495(11) 0.0116(9) 0.0216(9) 0.0269(10)
C14 0.0449(9) 0.0408(9) 0.0446(9) 0.0008(7) 0.0166(7) 0.0143(7)
C15 0.0701(17) 0.217(4) 0.0795(19) -0.060(2) -0.0112(15) 0.020(2)
C16 0.0429(9) 0.0307(8) 0.0429(9) -0.0024(6) 0.0203(7) -0.0010(6)
C17 0.0484(9) 0.0364(8) 0.0463(9) -0.0079(7) 0.0227(8) -0.0069(7)
C18 0.0705(12) 0.0376(9) 0.0709(13) -0.0078(9) 0.0230(10) -0.0127(9)
C19 0.0943(17) 0.0484(11) 0.0845(16) -0.0201(11) 0.0335(14) -0.0335(12)
C20 0.0748(14) 0.0751(15) 0.0664(14) -0.0244(12) 0.0185(12) -0.0330(12)
C21 0.0672(13) 0.0731(14) 0.0620(13) -0.0158(11) 0.0043(10) -0.0116(11)
C22 0.0587(11) 0.0465(10) 0.0555(11) -0.0095(8) 0.0094(9) -0.0077(8)
N1 0.0463(8) 0.0435(7) 0.0432(8) 0.0001(6) 0.0195(6) 0.0003(6)
N2 0.0507(8) 0.0339(7) 0.0498(8) 0.0013(6) 0.0198(7) 0.0030(6)
O1 0.0461(7) 0.0569(8) 0.0534(8) -0.0028(6) 0.0232(6) 0.0040(5)

loop_
_atom_type_symbol
_atom_type_description
_atom_type_scat_dispersion_real
_atom_type_scat_dispersion_imag
_atom_type_scat_source
C C 0.0033 0.0016 'International Tables Vol C Tables 4.2.6.8 and 6.1.1.4'
H H 0.0000 0.0000 'International Tables Vol C Tables 4.2.6.8 and 6.1.1.4'
N N 0.0061 0.0033 'International Tables Vol C Tables 4.2.6.8 and 6.1.1.4'
O O 0.0106 0.0060 'International Tables Vol C Tables 4.2.6.8 and 6.1.1.4'

loop_
_geom_angle_atom_site_label_1
_geom_angle_atom_site_label_2
_geom_angle_atom_site_label_3
_geom_angle
_geom_angle_site_symmetry_1
_geom_angle_site_symmetry_3
_geom_angle_publ_flag
H1A C1 H1B 109.5 . . ?
H1A C1 H1C 109.5 . . ?
H1B C1 H1C 109.5 . . ?
C2 C1 H1A 109.5 . . ?
C2 C1 H1B 109.5 . . ?
C2 C1 H1C 109.5 . . ?
C3 C2 C1 121.80(17) . . ?
C3 C2 C7 117.55(15) . . ?
C7 C2 C1 120.65(17) . . ?
C2 C3 H3 119.3 . . ?
C4 C3 C2 121.41(16) . . ?
C4 C3 H3 119.3 . . ?
C3 C4 H4 119.9 . . ?
C3 C4 C5 120.19(16) . . ?
C5 C4 H4 119.9 . . ?
C4 C5 N1 120.05(15) . . ?
C6 C5 C4 119.59(15) . . ?
C6 C5 N1 120.34(14) . . ?
C5 C6 C7 119.08(14) . . ?
C5 C6 C16 120.80(13) . . ?
C7 C6 C16 119.99(14) . . ?
C2 C7 C6 122.02(15) . . ?
C2 C7 H7 119.0 . . ?
C6 C7 H7 119.0 . . ?
N1 C8 C9 119.50(14) . . ?
O1 C8 C9 118.91(15) . . ?
O1 C8 N1 121.58(15) . . ?
C10 C9 C8 118.12(16) . . ?
C10 C9 C14 119.34(17) . . ?
C14 C9 C8 121.92(15) . . ?
C9 C10 H10 119.1 . . ?
C9 C10 C11 121.8(2) . . ?
C11 C10 H10 119.1 . . ?
C10 C11 C15 120.4(3) . . ?
C12 C11 C10 117.7(2) . . ?
C12 C11 C15 121.9(3) . . ?
C11 C12 H12 119.3 . . ?
C13 C12 C11 121.5(2) . . ?
C13 C12 H12 119.3 . . ?
C12 C13 H13 119.4 . . ?
C12 C13 C14 121.2(2) . . ?
C14 C13 H13 119.4 . . ?
C9 C14 N2 123.25(15) . . ?
C13 C14 C9 118.35(18) . . ?
C13 C14 N2 118.07(17) . . ?
C11 C15 H15A 109.5 . . ?
C11 C15 H15B 109.5 . . ?
C11 C15 H15C 109.5 . . ?
H15A C15 H15B 109.5 . . ?
H15A C15 H15C 109.5 . . ?
H15B C15 H15C 109.5 . . ?
C17 C16 C6 116.82(14) . . ?
N2 C16 C6 124.63(15) . . ?
N2 C16 C17 118.54(14) . . ?
C18 C17 C16 119.81(17) . . ?
C22 C17 C16 122.05(15) . . ?
C22 C17 C18 118.13(17) . . ?
C17 C18 H18 120.0 . . ?
C19 C18 C17 120.0(2) . . ?
C19 C18 H18 120.0 . . ?
C18 C19 H19 119.5 . . ?
C20 C19 C18 121.0(2) . . ?
C20 C19 H19 119.5 . . ?
C19 C20 H20 120.2 . . ?
C19 C20 C21 119.6(2) . . ?
C21 C20 H20 120.2 . . ?
C20 C21 H21 119.9 . . ?
C20 C21 C22 120.2(2) . . ?
C22 C21 H21 119.9 . . ?
C17 C22 C21 120.96(19) . . ?
C17 C22 H22 119.5 . . ?
C21 C22 H22 119.5 . . ?
C5 N1 H1 117.6 . . ?
C8 N1 C5 124.85(14) . . ?
C8 N1 H1 117.6 . . ?
C16 N2 C14 120.65(14) . . ?

loop_
_geom_bond_atom_site_label_1
_geom_bond_atom_site_label_2
_geom_bond_distance
_geom_bond_site_symmetry_2
_geom_bond_publ_flag
C1 H1A 0.9600 . ?
C1 H1B 0.9600 . ?
C1 H1C 0.9600 . ?
C1 C2 1.507(2) . ?
C2 C3 1.386(3) . ?
C2 C7 1.386(2) . ?
C3 H3 0.9300 . ?
C3 C4 1.383(3) . ?
C4 H4 0.9300 . ?
C4 C5 1.387(2) . ?
C5 C6 1.385(2) . ?
C5 N1 1.427(2) . ?
C6 C7 1.395(2) . ?
C6 C16 1.503(2) . ?
C7 H7 0.9300 . ?
C8 C9 1.502(2) . ?
C8 N1 1.339(2) . ?
C8 O1 1.2378(19) . ?
C9 C10 1.389(3) . ?
C9 C14 1.397(2) . ?
C10 H10 0.9300 . ?
C10 C11 1.394(3) . ?
C11 C12 1.375(4) . ?
C11 C15 1.514(4) . ?
C12 H12 0.9300 . ?
C12 C13 1.369(3) . ?
C13 H13 0.9300 . ?
C13 C14 1.392(3) . ?
C14 N2 1.408(2) . ?
C15 H15A 0.9600 . ?
C15 H15B 0.9600 . ?
C15 H15C 0.9600 . ?
C16 C17 1.487(2) . ?
C16 N2 1.277(2) . ?
C17 C18 1.395(2) . ?
C17 C22 1.380(3) . ?
C18 H18 0.9300 . ?
C18 C19 1.387(3) . ?
C19 H19 0.9300 . ?
C19 C20 1.364(4) . ?
C20 H20 0.9300 . ?
C20 C21 1.365(3) . ?
C21 H21 0.9300 . ?
C21 C22 1.392(3) . ?
C22 H22 0.9300 . ?
N1 H1 0.8600 . ?

loop_
_geom_torsion_atom_site_label_1
_geom_torsion_atom_site_label_2
_geom_torsion_atom_site_label_3
_geom_torsion_atom_site_label_4
_geom_torsion
_geom_torsion_site_symmetry_1
_geom_torsion_site_symmetry_2
_geom_torsion_site_symmetry_3
_geom_torsion_site_symmetry_4
_geom_torsion_publ_flag
C1 C2 C3 C4 -176.5(2) . . . . ?
C1 C2 C7 C6 178.13(16) . . . . ?
C2 C3 C4 C5 -1.2(3) . . . . ?
C3 C2 C7 C6 -1.6(3) . . . . ?
C3 C4 C5 C6 -2.5(3) . . . . ?
C3 C4 C5 N1 179.12(18) . . . . ?
C4 C5 C6 C7 4.0(2) . . . . ?
C4 C5 C6 C16 -171.78(17) . . . . ?
C4 C5 N1 C8 -117.3(2) . . . . ?
C5 C6 C7 C2 -2.0(2) . . . . ?
C5 C6 C16 C17 108.25(17) . . . . ?
C5 C6 C16 N2 -72.9(2) . . . . ?
C6 C5 N1 C8 64.4(2) . . . . ?
C6 C16 C17 C18 169.44(15) . . . . ?
C6 C16 C17 C22 -11.5(2) . . . . ?
C6 C16 N2 C14 0.8(2) . . . . ?
C7 C2 C3 C4 3.2(3) . . . . ?
C7 C6 C16 C17 -67.54(19) . . . . ?
C7 C6 C16 N2 111.31(18) . . . . ?
C8 C9 C10 C11 171.90(17) . . . . ?
C8 C9 C14 C13 -168.00(15) . . . . ?
C8 C9 C14 N2 5.2(2) . . . . ?
C9 C8 N1 C5 -5.8(2) . . . . ?
C9 C10 C11 C12 -2.8(3) . . . . ?
C9 C10 C11 C15 178.0(2) . . . . ?
C9 C14 N2 C16 63.0(2) . . . . ?
C10 C9 C14 C13 2.8(2) . . . . ?
C10 C9 C14 N2 176.04(15) . . . . ?
C10 C11 C12 C13 1.3(3) . . . . ?
C11 C12 C13 C14 2.3(3) . . . . ?
C12 C13 C14 C9 -4.4(3) . . . . ?
C12 C13 C14 N2 -177.94(16) . . . . ?
C13 C14 N2 C16 -123.81(17) . . . . ?
C14 C9 C10 C11 0.7(3) . . . . ?
C15 C11 C12 C13 -179.5(2) . . . . ?
C16 C6 C7 C2 173.89(16) . . . . ?
C16 C17 C18 C19 -179.94(16) . . . . ?
C16 C17 C22 C21 -179.90(17) . . . . ?
C17 C16 N2 C14 179.59(13) . . . . ?
C17 C18 C19 C20 -0.4(3) . . . . ?
C18 C17 C22 C21 -0.8(3) . . . . ?
C18 C19 C20 C21 -0.4(3) . . . . ?
C19 C20 C21 C22 0.5(3) . . . . ?
C20 C21 C22 C17 0.1(3) . . . . ?
C22 C17 C18 C19 1.0(3) . . . . ?
N1 C5 C6 C7 -177.61(15) . . . . ?
N1 C5 C6 C16 6.6(2) . . . . ?
N1 C8 C9 C10 121.51(18) . . . . ?
N1 C8 C9 C14 -67.6(2) . . . . ?
N2 C16 C17 C18 -9.5(2) . . . . ?
N2 C16 C17 C22 169.57(16) . . . . ?
O1 C8 C9 C10 -57.3(2) . . . . ?
O1 C8 C9 C14 113.65(18) . . . . ?
O1 C8 N1 C5 172.97(15) . . . . ?
